data_7108014
loop_
_publ_author_name
'Wojciech Bury'
'Iwona Justyniak'
'Daniel Prochowicz'
'Zbigniew Wrobel'
'Janusz Lewinski'

_publ_section_title
;
 Oxozinc carboxylates: a predesigned platform for modelling prototypical
 Zn-MOFs' reactivity toward water and donor solvents
;
_journal_name_full Chem.Commun.
_journal_page_first 7362
_journal_paper_doi 10.1039/c2cc33094f
_journal_volume 48
_journal_year 2012
_chemical_formula_sum 'C54 H56 O17 Zn4'
_chemical_formula_weight 1238.55
_chemical_name_systematic
;
?
;
_space_group_IT_number 14
_symmetry_cell_setting monoclinic
_symmetry_space_group_name_Hall '-P 2ybc'
_symmetry_space_group_name_H-M 'P 1 21/c 1'
_atom_sites_solution_hydrogens geom
_atom_sites_solution_primary direct
_atom_sites_solution_secondary difmap
_audit_creation_method SHELXL-97
_cell_angle_alpha 90.00
_cell_angle_beta 117.427(2)
_cell_angle_gamma 90.00
_cell_formula_units_Z 4
_cell_length_a 23.1389(9)
_cell_length_b 11.6701(5)
_cell_length_c 24.0951(5)
_cell_measurement_reflns_used 4885
_cell_measurement_temperature 100(2)
_cell_measurement_theta_max 27.485
_cell_measurement_theta_min 0.998
_cell_volume 5775.1(4)
_computing_cell_refinement 'Denzo & Scalepak (Otwinowski, Minor, 1997)'
_computing_data_collection 'Collect (Nonius B.V. 1998)'
_computing_data_reduction 'Denzo & Scalepak (Otwinowski, Minor, 1997)'
_computing_molecular_graphics
;
DIAMOND v2.1 (Brandenburg, 1999)
Ortep-3 for Windows, L.J.Farrugia (1997) J.Appl.Cryst. 30, 565,
ORTEP III (Burnett, Johnson, 1996)
;
_computing_publication_material
;
SHELXL-97 (Sheldrick, 1997),
;
_computing_structure_refinement 'SHELXL-97 (Sheldrick, 1997)'
_computing_structure_solution 'SHELXS-97 (Sheldrick, 1990)'
_diffrn_ambient_temperature 100(2)
_diffrn_measured_fraction_theta_full 0.998
_diffrn_measured_fraction_theta_max 0.998
_diffrn_measurement_device '\k-geometry diffractometr'
_diffrn_measurement_device_type 'Nonius Kappa-CCD'
_diffrn_measurement_method 'area detector \w scans'
_diffrn_radiation_monochromator graphite
_diffrn_radiation_source 'fine-focus sealed tube'
_diffrn_radiation_type MoK\a
_diffrn_radiation_wavelength 0.71073
_diffrn_reflns_av_R_equivalents 0.0606
_diffrn_reflns_av_sigmaI/netI 0.0677
_diffrn_reflns_limit_h_max 24
_diffrn_reflns_limit_h_min -24
_diffrn_reflns_limit_k_max 12
_diffrn_reflns_limit_k_min -12
_diffrn_reflns_limit_l_max 25
_diffrn_reflns_limit_l_min -25
_diffrn_reflns_number 13573
_diffrn_reflns_theta_full 21.97
_diffrn_reflns_theta_max 21.97
_diffrn_reflns_theta_min 1.90
_exptl_absorpt_coefficient_mu 1.707
_exptl_absorpt_correction_type multi-scan
_exptl_absorpt_process_details 'Scalepak (Otwinowski, Minor, 1997)'
_exptl_crystal_colour colorless
_exptl_crystal_density_diffrn 1.424
_exptl_crystal_density_method 'not measured'
_exptl_crystal_description rectangular
_exptl_crystal_F_000 2544
_exptl_crystal_size_max 0.48
_exptl_crystal_size_mid 0.32
_exptl_crystal_size_min 0.20
_refine_diff_density_max 0.473
_refine_diff_density_min -0.427
_refine_diff_density_rms 0.097
_refine_ls_extinction_method none
_refine_ls_goodness_of_fit_ref 1.034
_refine_ls_hydrogen_treatment mixed
_refine_ls_matrix_type full
_refine_ls_number_parameters 692
_refine_ls_number_reflns 7042
_refine_ls_number_restraints 0
_refine_ls_restrained_S_all 1.034
_refine_ls_R_factor_all 0.0814
_refine_ls_R_factor_gt 0.0541
_refine_ls_shift/su_max 0.008
_refine_ls_shift/su_mean 0.000
_refine_ls_structure_factor_coef Fsqd
_refine_ls_weighting_details 'calc w=1/[\s^2^(Fo^2^)+(0.0265P)^2^+34.5402P] where P=(Fo^2^+2Fc^2^)/3'
_refine_ls_weighting_scheme calc
_refine_ls_wR_factor_gt 0.1051
_refine_ls_wR_factor_ref 0.1161
_reflns_number_gt 5152
_reflns_number_total 7042
_reflns_threshold_expression I>2\s(I)
_cod_data_source_file c2cc33094f.txt
_cod_data_source_block 4
_cod_original_sg_symbol_H-M 'P 21/c'
_cod_database_code 7108014

loop_
_symmetry_equiv_pos_as_xyz
'x, y, z'
'-x, y+1/2, -z+1/2'
'-x, -y, -z'
'x, -y-1/2, z-1/2'

loop_
_atom_site_label
_atom_site_type_symbol
_atom_site_fract_x
_atom_site_fract_y
_atom_site_fract_z
_atom_site_U_iso_or_equiv
_atom_site_adp_type
_atom_site_occupancy
_atom_site_symmetry_multiplicity
_atom_site_calc_flag
_atom_site_refinement_flags
_atom_site_disorder_assembly
_atom_site_disorder_group
C1 C 0.3442(3) 0.7169(6) 0.3030(3) 0.0210(16) Uani 1 1 d . . .
C2 C 0.3841(3) 0.6142(6) 0.3399(3) 0.0226(17) Uani 1 1 d . . .
C3 C 0.4505(3) 0.6269(6) 0.3779(3) 0.0243(17) Uani 1 1 d . . .
H3 H 0.4713 0.6974 0.3786 0.029 Uiso 1 1 calc R . .
C4 C 0.4860(4) 0.5366(7) 0.4146(3) 0.0308(19) Uani 1 1 d . . .
H4 H 0.5313 0.5455 0.4412 0.037 Uiso 1 1 calc R . .
C5 C 0.4564(4) 0.4336(7) 0.4130(3) 0.0309(18) Uani 1 1 d . . .
H5 H 0.4814 0.3717 0.4383 0.037 Uiso 1 1 calc R . .
C6 C 0.3898(4) 0.4195(7) 0.3745(3) 0.0326(19) Uani 1 1 d . . .
H6 H 0.3691 0.3482 0.3728 0.039 Uiso 1 1 calc R . .
C7 C 0.3545(4) 0.5113(6) 0.3390(3) 0.0280(18) Uani 1 1 d . . .
H7 H 0.3089 0.5034 0.3134 0.034 Uiso 1 1 calc R . .
C8 C 0.2913(4) 1.1110(6) 0.1200(3) 0.0239(18) Uani 1 1 d . . .
C9 C 0.3048(3) 1.1617(6) 0.0698(3) 0.0237(17) Uani 1 1 d . . .
C10 C 0.3662(4) 1.1912(6) 0.0817(3) 0.0272(18) Uani 1 1 d . . .
H10 H 0.4012 1.1766 0.1220 0.033 Uiso 1 1 calc R . .
C11 C 0.3790(4) 1.2421(7) 0.0365(4) 0.039(2) Uani 1 1 d . . .
H11 H 0.4222 1.2631 0.0459 0.046 Uiso 1 1 calc R . .
C12 C 0.3285(4) 1.2617(7) -0.0223(4) 0.041(2) Uani 1 1 d . . .
H12 H 0.3366 1.2974 -0.0534 0.049 Uiso 1 1 calc R . .
C13 C 0.2656(4) 1.2292(6) -0.0360(3) 0.036(2) Uani 1 1 d . . .
H13 H 0.2309 1.2402 -0.0769 0.043 Uiso 1 1 calc R . .
C14 C 0.2535(4) 1.1804(6) 0.0105(3) 0.0333(19) Uani 1 1 d . . .
H14 H 0.2104 1.1600 0.0017 0.040 Uiso 1 1 calc R . .
C15 C 0.4185(3) 1.0748(5) 0.3600(3) 0.0211(16) Uani 1 1 d . . .
C16 C 0.4858(3) 1.0844(6) 0.4126(3) 0.0208(17) Uani 1 1 d . . .
C17 C 0.5376(3) 1.0383(6) 0.4076(3) 0.0296(18) Uani 1 1 d . . .
H17 H 0.5312 1.0045 0.3693 0.035 Uiso 1 1 calc R . .
C18 C 0.5991(4) 1.0406(7) 0.4578(3) 0.037(2) Uani 1 1 d . . .
H18 H 0.6346 1.0086 0.4536 0.044 Uiso 1 1 calc R . .
C19 C 0.6099(4) 1.0882(6) 0.5136(3) 0.0312(19) Uani 1 1 d . . .
H19 H 0.6523 1.0878 0.5481 0.037 Uiso 1 1 calc R . .
C20 C 0.5583(4) 1.1371(6) 0.5193(3) 0.0314(19) Uani 1 1 d . . .
H20 H 0.5655 1.1717 0.5576 0.038 Uiso 1 1 calc R . .
C21 C 0.4960(4) 1.1355(6) 0.4690(3) 0.0263(18) Uani 1 1 d . . .
H21 H 0.4606 1.1689 0.4728 0.032 Uiso 1 1 calc R . .
C22 C 0.1172(3) 0.8514(7) 0.1199(3) 0.0248(17) Uani 1 1 d . . .
C23 C 0.0599(3) 0.7965(6) 0.0682(3) 0.0243(17) Uani 1 1 d . . .
C24 C 0.0394(4) 0.6875(7) 0.0762(3) 0.0316(19) Uani 1 1 d . . .
H24 H 0.0636 0.6466 0.1141 0.038 Uiso 1 1 calc R . .
C25 C -0.0159(4) 0.6397(6) 0.0288(3) 0.0306(19) Uani 1 1 d . . .
H25 H -0.0301 0.5660 0.0341 0.037 Uiso 1 1 calc R . .
C26 C -0.0506(4) 0.6995(8) -0.0263(4) 0.045(2) Uani 1 1 d . . .
H26 H -0.0893 0.6673 -0.0584 0.054 Uiso 1 1 calc R . .
C27 C -0.0298(4) 0.8055(7) -0.0353(3) 0.037(2) Uani 1 1 d . . .
H27 H -0.0530 0.8448 -0.0739 0.045 Uiso 1 1 calc R . .
C28 C 0.0245(3) 0.8534(6) 0.0120(3) 0.0270(18) Uani 1 1 d . . .
H28 H 0.0384 0.9271 0.0062 0.032 Uiso 1 1 calc R . .
C29 C 0.2003(3) 0.9211(7) 0.3471(3) 0.0247(17) Uani 1 1 d . . .
C30 C 0.1659(3) 0.9006(6) 0.3858(3) 0.0246(17) Uani 1 1 d . . .
C31 C 0.1219(4) 0.8142(6) 0.3735(3) 0.0311(19) Uani 1 1 d . . .
H31 H 0.1114 0.7671 0.3379 0.037 Uiso 1 1 calc R . .
C32 C 0.0921(4) 0.7922(7) 0.4105(3) 0.0341(19) Uani 1 1 d . . .
H32 H 0.0631 0.7294 0.4018 0.041 Uiso 1 1 calc R . .
C33 C 0.1057(4) 0.8642(7) 0.4606(3) 0.032(2) Uani 1 1 d . . .
H33 H 0.0843 0.8530 0.4857 0.039 Uiso 1 1 calc R . .
C34 C 0.1499(4) 0.9519(8) 0.4744(3) 0.047(2) Uani 1 1 d . . .
H34 H 0.1595 0.9993 0.5097 0.057 Uiso 1 1 calc R . .
C35 C 0.1806(4) 0.9723(8) 0.4376(3) 0.041(2) Uani 1 1 d . . .
H35 H 0.2109 1.0333 0.4472 0.049 Uiso 1 1 calc R . .
C36 C 0.1851(4) 1.2417(6) 0.2397(3) 0.0280(18) Uani 1 1 d . . .
C37 C 0.1492(4) 1.3483(6) 0.2388(3) 0.0288(18) Uani 1 1 d . . .
C38 C 0.0868(4) 1.3668(6) 0.1904(3) 0.0325(19) Uani 1 1 d . . .
H38 H 0.0667 1.3103 0.1588 0.039 Uiso 1 1 calc R . .
C39 C 0.0542(4) 1.4676(7) 0.1883(3) 0.044(2) Uani 1 1 d . . .
H39 H 0.0110 1.4786 0.1562 0.053 Uiso 1 1 calc R . .
C40 C 0.0837(4) 1.5513(7) 0.2322(3) 0.039(2) Uani 1 1 d . . .
H40 H 0.0614 1.6209 0.2298 0.047 Uiso 1 1 calc R . .
C41 C 0.1467(4) 1.5343(7) 0.2806(3) 0.038(2) Uani 1 1 d . . .
H41 H 0.1679 1.5930 0.3105 0.046 Uiso 1 1 calc R . .
C42 C 0.1779(4) 1.4307(7) 0.2844(3) 0.0336(19) Uani 1 1 d . . .
H42 H 0.2194 1.4165 0.3187 0.040 Uiso 1 1 calc R . .
C43 C 0.2211(5) 0.5363(7) 0.1563(4) 0.052(2) Uani 1 1 d . . .
H43A H 0.2076 0.5489 0.1894 0.062 Uiso 1 1 calc R A 1
H43B H 0.1848 0.5561 0.1150 0.062 Uiso 1 1 calc R A 1
C44 C 0.2462(4) 0.4164(7) 0.1578(4) 0.046(2) Uani 1 1 d . C .
H44A H 0.2099 0.3615 0.1369 0.055 Uiso 1 1 calc R . .
H44B H 0.2740 0.3908 0.2013 0.055 Uiso 1 1 calc R . .
C45 C 0.2857(4) 0.4280(7) 0.1220(4) 0.044(2) Uani 1 1 d . . .
H45A H 0.2591 0.4084 0.0773 0.053 Uiso 1 1 calc R C .
H45B H 0.3246 0.3780 0.1401 0.053 Uiso 1 1 calc R . .
C46 C 0.3052(4) 0.5554(7) 0.1300(5) 0.055(2) Uani 1 1 d . C .
H46A H 0.3529 0.5626 0.1464 0.066 Uiso 1 1 calc R B 1
H46B H 0.2836 0.5948 0.0891 0.066 Uiso 1 1 calc R B 1
C47 C 0.2537(4) 0.8471(9) -0.0061(4) 0.058(3) Uani 1 1 d . . .
H47A H 0.2232 0.9105 -0.0116 0.069 Uiso 1 1 calc R . .
H47B H 0.2298 0.7737 -0.0139 0.069 Uiso 1 1 calc R . .
C48 C 0.2822(4) 0.8606(8) -0.0504(4) 0.049(2) Uani 1 1 d . . .
H48A H 0.2547 0.9116 -0.0856 0.059 Uiso 1 1 calc R . .
H48B H 0.2861 0.7854 -0.0673 0.059 Uiso 1 1 calc R . .
C49 C 0.3482(4) 0.9129(7) -0.0117(3) 0.035(2) Uani 1 1 d . . .
H49A H 0.3460 0.9976 -0.0136 0.042 Uiso 1 1 calc R . .
H49B H 0.3798 0.8865 -0.0260 0.042 Uiso 1 1 calc R . .
C50 C 0.3665(4) 0.8700(6) 0.0537(3) 0.0305(19) Uani 1 1 d . . .
H50A H 0.3925 0.7988 0.0625 0.037 Uiso 1 1 calc R . .
H50B H 0.3922 0.9284 0.0852 0.037 Uiso 1 1 calc R . .
C51 C 0.4792(3) 0.9755(6) 0.2245(3) 0.0260(18) Uani 1 1 d . . .
H51A H 0.4834 1.0375 0.2541 0.031 Uiso 1 1 calc R . .
H51B H 0.4667 1.0096 0.1829 0.031 Uiso 1 1 calc R . .
C52 C 0.5427(3) 0.9099(6) 0.2472(3) 0.0295(18) Uani 1 1 d . . .
H52A H 0.5661 0.9056 0.2934 0.035 Uiso 1 1 calc R . .
H52B H 0.5715 0.9444 0.2316 0.035 Uiso 1 1 calc R . .
C53 C 0.5179(4) 0.7925(6) 0.2181(4) 0.0354(19) Uani 1 1 d . . .
H53A H 0.5086 0.7911 0.1736 0.042 Uiso 1 1 calc R . .
H53B H 0.5500 0.7317 0.2410 0.042 Uiso 1 1 calc R . .
C54 C 0.4564(4) 0.7777(6) 0.2244(4) 0.0331(19) Uani 1 1 d . . .
H54A H 0.4245 0.7296 0.1900 0.040 Uiso 1 1 calc R . .
H54B H 0.4660 0.7414 0.2648 0.040 Uiso 1 1 calc R . .
O1 O 0.2659(2) 0.9773(4) 0.24179(19) 0.0231(11) Uani 1 1 d . . .
O2 O 0.3740(2) 0.8006(4) 0.29634(19) 0.0256(11) Uani 1 1 d . . .
O3 O 0.2833(2) 0.7070(4) 0.2810(2) 0.0287(12) Uani 1 1 d . . .
O4 O 0.3380(2) 1.0700(4) 0.16854(19) 0.0238(11) Uani 1 1 d . . .
O5 O 0.2319(2) 1.1111(4) 0.1094(2) 0.0274(12) Uani 1 1 d . . .
O6 O 0.4119(2) 1.0396(4) 0.30807(19) 0.0233(11) Uani 1 1 d . . .
O7 O 0.3715(2) 1.1026(4) 0.37130(19) 0.0235(11) Uani 1 1 d . . .
O8 O 0.1514(2) 0.7883(4) 0.1671(2) 0.0270(12) Uani 1 1 d . . .
O9 O 0.1288(2) 0.9537(4) 0.1138(2) 0.0275(12) Uani 1 1 d . . .
O10 O 0.1837(2) 0.8543(4) 0.3008(2) 0.0323(13) Uani 1 1 d . . .
O11 O 0.2413(2) 1.0008(4) 0.3619(2) 0.0304(12) Uani 1 1 d . . .
O12 O 0.1621(2) 1.1798(4) 0.1911(2) 0.0281(12) Uani 1 1 d . . .
O13 O 0.2361(2) 1.2207(4) 0.2895(2) 0.0295(12) Uani 1 1 d . . .
O14 O 0.2902(3) 0.8356(4) 0.1575(2) 0.0271(13) Uani 1 1 d . . .
O16 O 0.3061(3) 0.8488(6) 0.0548(2) 0.0585(18) Uani 1 1 d . . .
O17 O 0.4316(2) 0.8927(4) 0.2210(2) 0.0251(12) Uani 1 1 d . . .
Zn1 Zn 0.34752(4) 0.94133(7) 0.23394(3) 0.0200(2) Uani 1 1 d . . .
Zn2 Zn 0.22489(4) 0.83593(7) 0.24538(3) 0.0225(2) Uani 1 1 d . . .
Zn3 Zn 0.20265(4) 1.05194(7) 0.16673(3) 0.0218(2) Uani 1 1 d . . .
Zn4 Zn 0.28126(4) 1.07100(7) 0.31280(3) 0.0218(2) Uani 1 1 d . . .
O15 O 0.2869(8) 0.6038(15) 0.1702(6) 0.039(5) Uani 0.50 1 d P C 1
O15A O 0.2537(8) 0.6106(14) 0.1407(7) 0.039(4) Uani 0.50 1 d P C 2
H14A H 0.295(4) 0.838(7) 0.127(4) 0.047 Uiso 1 1 d . . .
H14B H 0.281(4) 0.773(7) 0.160(4) 0.047 Uiso 1 1 d . . .

loop_
_atom_site_aniso_label
_atom_site_aniso_U_11
_atom_site_aniso_U_22
_atom_site_aniso_U_33
_atom_site_aniso_U_23
_atom_site_aniso_U_13
_atom_site_aniso_U_12
C1 0.018(5) 0.023(5) 0.021(4) 0.004(3) 0.008(3) 0.007(4)
C2 0.026(5) 0.023(4) 0.024(4) -0.005(3) 0.016(3) -0.008(4)
C3 0.024(4) 0.024(4) 0.029(4) 0.003(3) 0.016(4) 0.005(4)
C4 0.027(4) 0.044(5) 0.022(4) 0.007(4) 0.012(3) 0.003(4)
C5 0.033(5) 0.023(5) 0.043(5) 0.006(4) 0.023(4) 0.007(4)
C6 0.048(6) 0.024(5) 0.032(4) 0.002(4) 0.024(4) 0.004(4)
C7 0.034(5) 0.021(4) 0.030(4) 0.000(3) 0.017(4) -0.001(4)
C8 0.041(5) 0.015(4) 0.016(4) -0.004(3) 0.015(4) -0.003(4)
C9 0.032(5) 0.014(4) 0.032(4) 0.005(3) 0.021(4) 0.001(4)
C10 0.033(5) 0.022(4) 0.030(4) 0.004(3) 0.018(4) 0.004(4)
C11 0.044(5) 0.043(5) 0.043(5) 0.013(4) 0.032(4) 0.008(4)
C12 0.052(6) 0.041(5) 0.048(5) 0.023(4) 0.039(5) 0.011(5)
C13 0.049(6) 0.025(5) 0.033(4) 0.009(4) 0.017(4) 0.012(4)
C14 0.033(5) 0.033(5) 0.037(5) 0.004(4) 0.018(4) 0.000(4)
C15 0.026(4) 0.006(4) 0.030(4) 0.003(3) 0.011(4) -0.001(3)
C16 0.024(4) 0.024(4) 0.019(4) 0.010(3) 0.013(3) 0.002(3)
C17 0.031(5) 0.029(5) 0.030(4) -0.004(4) 0.016(4) 0.001(4)
C18 0.030(5) 0.052(6) 0.035(5) 0.010(4) 0.020(4) 0.008(4)
C19 0.023(4) 0.033(5) 0.022(4) 0.007(3) -0.002(3) -0.006(4)
C20 0.034(5) 0.033(5) 0.027(4) 0.002(3) 0.014(4) -0.003(4)
C21 0.033(5) 0.021(4) 0.023(4) 0.004(3) 0.011(4) -0.007(4)
C22 0.023(4) 0.028(5) 0.027(4) -0.007(4) 0.015(4) -0.001(4)
C23 0.027(4) 0.020(4) 0.027(4) -0.011(3) 0.014(4) -0.006(4)
C24 0.034(5) 0.035(5) 0.031(4) -0.005(4) 0.019(4) -0.006(4)
C25 0.039(5) 0.024(5) 0.034(4) -0.008(4) 0.022(4) -0.014(4)
C26 0.028(5) 0.065(7) 0.038(5) -0.018(5) 0.012(4) -0.013(5)
C27 0.036(5) 0.037(5) 0.032(4) -0.003(4) 0.010(4) 0.001(4)
C28 0.020(4) 0.027(5) 0.030(4) 0.000(4) 0.009(4) 0.001(4)
C29 0.027(4) 0.030(5) 0.019(4) 0.004(4) 0.012(3) 0.006(4)
C30 0.019(4) 0.036(5) 0.022(4) 0.006(3) 0.012(3) 0.003(4)
C31 0.036(5) 0.025(5) 0.033(4) 0.002(4) 0.017(4) 0.010(4)
C32 0.029(5) 0.033(5) 0.052(5) 0.004(4) 0.028(4) 0.001(4)
C33 0.036(5) 0.034(5) 0.036(5) 0.014(4) 0.025(4) 0.012(4)
C34 0.058(6) 0.061(6) 0.033(5) -0.007(4) 0.030(4) -0.010(5)
C35 0.039(5) 0.052(6) 0.038(5) 0.002(4) 0.023(4) -0.008(4)
C36 0.028(5) 0.030(5) 0.027(4) -0.007(4) 0.014(4) -0.004(4)
C37 0.039(5) 0.026(5) 0.021(4) 0.001(3) 0.013(4) 0.008(4)
C38 0.040(5) 0.022(5) 0.030(4) -0.001(3) 0.011(4) 0.001(4)
C39 0.047(5) 0.038(6) 0.033(5) -0.006(4) 0.006(4) 0.012(5)
C40 0.043(5) 0.031(5) 0.038(5) 0.005(4) 0.015(4) 0.014(4)
C41 0.047(6) 0.033(5) 0.040(5) -0.010(4) 0.026(4) 0.000(4)
C42 0.041(5) 0.029(5) 0.031(4) 0.006(4) 0.017(4) 0.007(4)
C43 0.085(7) 0.037(6) 0.053(5) 0.002(4) 0.049(5) -0.009(5)
C44 0.062(6) 0.028(5) 0.048(5) 0.000(4) 0.026(5) -0.002(5)
C45 0.049(6) 0.026(5) 0.049(5) -0.005(4) 0.016(4) 0.006(4)
C46 0.044(6) 0.035(6) 0.088(7) -0.002(5) 0.033(5) 0.007(5)
C47 0.041(6) 0.082(8) 0.045(5) -0.007(5) 0.014(5) -0.016(5)
C48 0.054(6) 0.056(6) 0.034(5) 0.003(4) 0.017(4) -0.005(5)
C49 0.038(5) 0.034(5) 0.035(4) -0.001(4) 0.019(4) -0.009(4)
C50 0.033(5) 0.026(5) 0.036(4) -0.001(3) 0.019(4) -0.007(4)
C51 0.027(4) 0.025(4) 0.034(4) 0.000(3) 0.021(3) -0.003(4)
C52 0.030(5) 0.021(4) 0.043(4) -0.001(3) 0.021(4) -0.002(4)
C53 0.044(5) 0.019(4) 0.052(5) 0.009(4) 0.030(4) 0.010(4)
C54 0.043(5) 0.010(4) 0.057(5) 0.001(4) 0.032(4) 0.009(4)
O1 0.025(3) 0.023(3) 0.023(2) 0.002(2) 0.012(2) 0.008(2)
O2 0.027(3) 0.023(3) 0.026(3) 0.007(2) 0.011(2) -0.003(3)
O3 0.019(3) 0.026(3) 0.039(3) 0.000(2) 0.012(2) -0.002(2)
O4 0.032(3) 0.018(3) 0.022(3) 0.004(2) 0.013(2) 0.001(2)
O5 0.027(3) 0.031(3) 0.028(3) 0.005(2) 0.016(2) 0.001(2)
O6 0.021(3) 0.027(3) 0.023(3) -0.008(2) 0.010(2) -0.005(2)
O7 0.023(3) 0.024(3) 0.025(3) 0.000(2) 0.012(2) 0.006(2)
O8 0.026(3) 0.026(3) 0.029(3) -0.003(2) 0.012(2) -0.008(2)
O9 0.032(3) 0.017(3) 0.030(3) -0.001(2) 0.011(2) -0.001(2)
O10 0.035(3) 0.035(3) 0.035(3) -0.005(3) 0.023(3) -0.009(3)
O11 0.031(3) 0.037(3) 0.026(3) -0.006(2) 0.015(2) -0.011(3)
O12 0.025(3) 0.024(3) 0.030(3) -0.006(2) 0.008(2) 0.004(2)
O13 0.026(3) 0.028(3) 0.028(3) -0.004(2) 0.007(3) 0.005(2)
O14 0.037(3) 0.018(3) 0.034(3) -0.008(3) 0.023(3) -0.009(3)
O16 0.048(4) 0.100(5) 0.027(3) -0.012(3) 0.017(3) -0.035(4)
O17 0.024(3) 0.021(3) 0.037(3) 0.002(2) 0.020(2) 0.002(2)
Zn1 0.0234(5) 0.0182(5) 0.0207(4) 0.0010(4) 0.0121(3) 0.0004(4)
Zn2 0.0246(5) 0.0207(5) 0.0232(4) 0.0011(4) 0.0119(4) -0.0009(4)
Zn3 0.0228(5) 0.0208(5) 0.0219(4) 0.0002(4) 0.0104(4) -0.0001(4)
Zn4 0.0226(5) 0.0219(5) 0.0214(4) -0.0013(4) 0.0106(4) -0.0007(4)
O15 0.068(12) 0.021(7) 0.022(8) -0.010(7) 0.015(7) -0.021(8)
O15A 0.063(12) 0.028(8) 0.056(11) -0.018(9) 0.052(9) -0.009(9)

loop_
_atom_type_symbol
_atom_type_description
_atom_type_scat_dispersion_real
_atom_type_scat_dispersion_imag
_atom_type_scat_source
C C 0.0033 0.0016 'International Tables Vol C Tables 4.2.6.8 and 6.1.1.4'
H H 0.0000 0.0000 'International Tables Vol C Tables 4.2.6.8 and 6.1.1.4'
O O 0.0106 0.0060 'International Tables Vol C Tables 4.2.6.8 and 6.1.1.4'
Zn Zn 0.2839 1.4301 'International Tables Vol C Tables 4.2.6.8 and 6.1.1.4'

loop_
_geom_angle_atom_site_label_1
_geom_angle_atom_site_label_2
_geom_angle_atom_site_label_3
_geom_angle
O2 C1 O3 126.5(6)
O2 C1 C2 117.9(6)
O3 C1 C2 115.6(6)
C7 C2 C3 119.6(7)
C7 C2 C1 120.9(6)
C3 C2 C1 119.4(6)
C4 C3 C2 119.6(7)
C4 C3 H3 120.2
C2 C3 H3 120.2
C5 C4 C3 120.5(7)
C5 C4 H4 119.7
C3 C4 H4 119.7
C4 C5 C6 120.4(7)
C4 C5 H5 119.8
C6 C5 H5 119.8
C7 C6 C5 118.5(7)
C7 C6 H6 120.7
C5 C6 H6 120.7
C2 C7 C6 121.3(7)
C2 C7 H7 119.3
C6 C7 H7 119.3
O4 C8 O5 124.8(6)
O4 C8 C9 119.0(7)
O5 C8 C9 116.2(6)
C10 C9 C14 119.5(6)
C10 C9 C8 121.0(6)
C14 C9 C8 119.5(7)
C9 C10 C11 121.5(7)
C9 C10 H10 119.2
C11 C10 H10 119.2
C12 C11 C10 119.4(8)
C12 C11 H11 120.3
C10 C11 H11 120.3
C11 C12 C13 120.0(7)
C11 C12 H12 120.0
C13 C12 H12 120.0
C12 C13 C14 119.7(7)
C12 C13 H13 120.1
C14 C13 H13 120.1
C9 C14 C13 119.8(7)
C9 C14 H14 120.1
C13 C14 H14 120.1
O6 C15 O7 124.7(6)
O6 C15 C16 118.1(6)
O7 C15 C16 117.2(6)
C17 C16 C21 119.4(6)
C17 C16 C15 120.6(6)
C21 C16 C15 120.0(6)
C16 C17 C18 120.3(7)
C16 C17 H17 119.8
C18 C17 H17 119.8
C19 C18 C17 121.3(7)
C19 C18 H18 119.4
C17 C18 H18 119.4
C18 C19 C20 119.3(7)
C18 C19 H19 120.4
C20 C19 H19 120.4
C19 C20 C21 120.2(7)
C19 C20 H20 119.9
C21 C20 H20 119.9
C20 C21 C16 119.6(7)
C20 C21 H21 120.2
C16 C21 H21 120.2
O9 C22 O8 125.3(6)
O9 C22 C23 118.2(7)
O8 C22 C23 116.5(7)
C28 C23 C24 119.0(6)
C28 C23 C22 120.7(7)
C24 C23 C22 120.3(7)
C25 C24 C23 119.7(7)
C25 C24 H24 120.1
C23 C24 H24 120.1
C24 C25 C26 119.8(7)
C24 C25 H25 120.1
C26 C25 H25 120.1
C27 C26 C25 120.9(7)
C27 C26 H26 119.6
C25 C26 H26 119.6
C28 C27 C26 119.2(7)
C28 C27 H27 120.4
C26 C27 H27 120.4
C27 C28 C23 121.3(7)
C27 C28 H28 119.3
C23 C28 H28 119.3
O11 C29 O10 126.0(6)
O11 C29 C30 119.3(6)
O10 C29 C30 114.7(7)
C31 C30 C35 118.9(6)
C31 C30 C29 122.6(7)
C35 C30 C29 118.4(7)
C30 C31 C32 122.8(7)
C30 C31 H31 118.6
C32 C31 H31 118.6
C31 C32 C33 118.1(7)
C31 C32 H32 120.9
C33 C32 H32 120.9
C34 C33 C32 120.5(7)
C34 C33 H33 119.8
C32 C33 H33 119.8
C33 C34 C35 121.0(8)
C33 C34 H34 119.5
C35 C34 H34 119.5
C34 C35 C30 118.6(8)
C34 C35 H35 120.7
C30 C35 H35 120.7
O13 C36 O12 125.5(7)
O13 C36 C37 116.5(6)
O12 C36 C37 118.0(6)
C42 C37 C38 119.5(7)
C42 C37 C36 120.7(7)
C38 C37 C36 119.8(6)
C39 C38 C37 119.9(7)
C39 C38 H38 120.0
C37 C38 H38 120.0
C40 C39 C38 120.5(7)
C40 C39 H39 119.7
C38 C39 H39 119.7
C39 C40 C41 120.0(8)
C39 C40 H40 120.0
C41 C40 H40 120.0
C42 C41 C40 119.2(7)
C42 C41 H41 120.4
C40 C41 H41 120.4
C37 C42 C41 120.7(7)
C37 C42 H42 119.7
C41 C42 H42 119.7
O15A C43 C44 110.6(10)
O15A C43 O15 28.5(7)
C44 C43 O15 97.6(9)
O15A C43 H43A 124.6
C44 C43 H43A 112.2
O15 C43 H43A 112.2
O15A C43 H43B 83.7
C44 C43 H43B 112.2
O15 C43 H43B 112.2
H43A C43 H43B 109.8
C43 C44 C45 103.2(7)
C43 C44 H44A 111.1
C45 C44 H44A 111.1
C43 C44 H44B 111.1
C45 C44 H44B 111.1
H44A C44 H44B 109.1
C44 C45 C46 103.4(7)
C44 C45 H45A 111.1
C46 C45 H45A 111.1
C44 C45 H45B 111.1
C46 C45 H45B 111.1
H45A C45 H45B 109.0
O15 C46 O15A 31.4(6)
O15 C46 C45 109.0(10)
O15A C46 C45 103.4(9)
O15 C46 H46A 109.9
O15A C46 H46A 137.2
C45 C46 H46A 109.9
O15 C46 H46B 109.9
O15A C46 H46B 83.9
C45 C46 H46B 109.9
H46A C46 H46B 108.3
O16 C47 C48 106.9(7)
O16 C47 H47A 110.3
C48 C47 H47A 110.3
O16 C47 H47B 110.3
C48 C47 H47B 110.3
H47A C47 H47B 108.6
C47 C48 C49 104.9(6)
C47 C48 H48A 110.8
C49 C48 H48A 110.8
C47 C48 H48B 110.8
C49 C48 H48B 110.8
H48A C48 H48B 108.9
C48 C49 C50 103.1(6)
C48 C49 H49A 111.1
C50 C49 H49A 111.1
C48 C49 H49B 111.1
C50 C49 H49B 111.1
H49A C49 H49B 109.1
O16 C50 C49 105.6(6)
O16 C50 H50A 110.6
C49 C50 H50A 110.6
O16 C50 H50B 110.6
C49 C50 H50B 110.6
H50A C50 H50B 108.7
O17 C51 C52 105.7(5)
O17 C51 H51A 110.6
C52 C51 H51A 110.6
O17 C51 H51B 110.6
C52 C51 H51B 110.6
H51A C51 H51B 108.7
C51 C52 C53 101.0(6)
C51 C52 H52A 111.6
C53 C52 H52A 111.6
C51 C52 H52B 111.6
C53 C52 H52B 111.6
H52A C52 H52B 109.4
C54 C53 C52 103.2(6)
C54 C53 H53A 111.1
C52 C53 H53A 111.1
C54 C53 H53B 111.1
C52 C53 H53B 111.1
H53A C53 H53B 109.1
O17 C54 C53 104.9(6)
O17 C54 H54A 110.8
C53 C54 H54A 110.8
O17 C54 H54B 110.8
C53 C54 H54B 110.8
H54A C54 H54B 108.9
Zn4 O1 Zn2 109.9(2)
Zn4 O1 Zn3 109.1(2)
Zn2 O1 Zn3 104.6(2)
Zn4 O1 Zn1 113.7(2)
Zn2 O1 Zn1 109.1(2)
Zn3 O1 Zn1 110.0(2)
C1 O2 Zn1 134.5(4)
C1 O3 Zn2 122.1(5)
C8 O4 Zn1 135.1(4)
C8 O5 Zn3 123.8(4)
C15 O6 Zn1 138.6(4)
C15 O7 Zn4 122.2(4)
C22 O8 Zn2 127.1(5)
C22 O9 Zn3 130.8(5)
C29 O10 Zn2 128.1(5)
C29 O11 Zn4 129.3(4)
C36 O12 Zn3 130.3(5)
C36 O13 Zn4 125.5(5)
Zn1 O14 H14A 120(6)
Zn1 O14 H14B 125(6)
H14A O14 H14B 105(8)
C47 O16 C50 111.2(6)
C51 O17 C54 110.3(5)
C51 O17 Zn1 121.7(4)
C54 O17 Zn1 126.1(4)
O1 Zn1 O6 97.82(17)
O1 Zn1 O14 87.94(19)
O6 Zn1 O14 174.22(19)
O1 Zn1 O4 98.11(17)
O6 Zn1 O4 92.08(17)
O14 Zn1 O4 87.53(19)
O1 Zn1 O2 94.13(17)
O6 Zn1 O2 87.64(18)
O14 Zn1 O2 91.51(19)
O4 Zn1 O2 167.68(18)
O1 Zn1 O17 175.91(18)
O6 Zn1 O17 86.16(17)
O14 Zn1 O17 88.07(19)
O4 Zn1 O17 82.63(17)
O2 Zn1 O17 85.06(17)
O1 Zn2 O3 115.29(19)
O1 Zn2 O8 115.38(19)
O3 Zn2 O8 109.0(2)
O1 Zn2 O10 109.78(19)
O3 Zn2 O10 103.9(2)
O8 Zn2 O10 101.99(19)
O1 Zn2 Zn3 37.78(13)
O3 Zn2 Zn3 143.07(14)
O8 Zn2 Zn3 79.16(14)
O10 Zn2 Zn3 109.52(15)
O1 Zn2 Zn4 34.99(12)
O3 Zn2 Zn4 114.15(14)
O8 Zn2 Zn4 135.78(15)
O10 Zn2 Zn4 76.78(14)
Zn3 Zn2 Zn4 60.79(2)
O5 Zn3 O1 118.0(2)
O5 Zn3 O9 103.41(19)
O1 Zn3 O9 113.7(2)
O5 Zn3 O12 108.2(2)
O1 Zn3 O12 108.58(18)
O9 Zn3 O12 104.02(19)
O5 Zn3 Zn2 136.70(15)
O1 Zn3 Zn2 37.61(14)
O9 Zn3 Zn2 76.58(14)
O12 Zn3 Zn2 113.82(14)
O5 Zn3 Zn4 124.47(14)
O1 Zn3 Zn4 35.34(13)
O9 Zn3 Zn4 130.63(14)
O12 Zn3 Zn4 74.00(13)
Zn2 Zn3 Zn4 61.13(2)
O1 Zn4 O7 116.79(19)
O1 Zn4 O13 113.16(18)
O7 Zn4 O13 106.79(19)
O1 Zn4 O11 110.5(2)
O7 Zn4 O11 106.64(19)
O13 Zn4 O11 101.7(2)
O1 Zn4 Zn3 35.58(13)
O7 Zn4 Zn3 134.54(13)
O13 Zn4 Zn3 77.72(13)
O11 Zn4 Zn3 116.83(14)
O1 Zn4 Zn2 35.07(13)
O7 Zn4 Zn2 126.26(14)
O13 Zn4 Zn2 125.70(14)
O11 Zn4 Zn2 75.65(14)
Zn3 Zn4 Zn2 58.08(2)
C46 O15 C43 103.0(10)
C43 O15A C46 112.2(12)

loop_
_geom_bond_atom_site_label_1
_geom_bond_atom_site_label_2
_geom_bond_distance
C1 O2 1.247(8)
C1 O3 1.262(8)
C1 C2 1.524(9)
C2 C7 1.378(9)
C2 C3 1.386(9)
C3 C4 1.378(10)
C3 H3 0.9500
C4 C5 1.376(10)
C4 H4 0.9500
C5 C6 1.395(10)
C5 H5 0.9500
C6 C7 1.379(10)
C6 H6 0.9500
C7 H7 0.9500
C8 O4 1.265(8)
C8 O5 1.276(8)
C8 C9 1.505(9)
C9 C10 1.357(9)
C9 C14 1.392(10)
C10 C11 1.389(9)
C10 H10 0.9500
C11 C12 1.378(11)
C11 H11 0.9500
C12 C13 1.389(11)
C12 H12 0.9500
C13 C14 1.394(10)
C13 H13 0.9500
C14 H14 0.9500
C15 O6 1.258(8)
C15 O7 1.278(8)
C15 C16 1.493(9)
C16 C17 1.370(9)
C16 C21 1.399(9)
C17 C18 1.379(10)
C17 H17 0.9500
C18 C19 1.367(10)
C18 H18 0.9500
C19 C20 1.384(10)
C19 H19 0.9500
C20 C21 1.393(9)
C20 H20 0.9500
C21 H21 0.9500
C22 O9 1.246(8)
C22 O8 1.278(8)
C22 C23 1.484(9)
C23 C28 1.387(9)
C23 C24 1.401(10)
C24 C25 1.381(10)
C24 H24 0.9500
C25 C26 1.384(11)
C25 H25 0.9500
C26 C27 1.380(11)
C26 H26 0.9500
C27 C28 1.368(10)
C27 H27 0.9500
C28 H28 0.9500
C29 O11 1.258(8)
C29 O10 1.267(8)
C29 C30 1.498(9)
C30 C31 1.365(10)
C30 C35 1.407(10)
C31 C32 1.379(10)
C31 H31 0.9500
C32 C33 1.384(10)
C32 H32 0.9500
C33 C34 1.374(11)
C33 H33 0.9500
C34 C35 1.390(10)
C34 H34 0.9500
C35 H35 0.9500
C36 O13 1.260(8)
C36 O12 1.266(8)
C36 C37 1.491(10)
C37 C42 1.379(10)
C37 C38 1.392(10)
C38 C39 1.387(10)
C38 H38 0.9500
C39 C40 1.368(11)
C39 H39 0.9500
C40 C41 1.400(10)
C40 H40 0.9500
C41 C42 1.389(10)
C41 H41 0.9500
C42 H42 0.9500
C43 O15A 1.314(17)
C43 C44 1.509(11)
C43 O15 1.607(19)
C43 H43A 0.9900
C43 H43B 0.9900
C44 C45 1.525(11)
C44 H44A 0.9900
C44 H44B 0.9900
C45 C46 1.539(11)
C45 H45A 0.9900
C45 H45B 0.9900
C46 O15 1.346(18)
C46 O15A 1.475(18)
C46 H46A 0.9900
C46 H46B 0.9900
C47 O16 1.409(9)
C47 C48 1.496(11)
C47 H47A 0.9900
C47 H47B 0.9900
C48 C49 1.504(10)
C48 H48A 0.9900
C48 H48B 0.9900
C49 C50 1.515(9)
C49 H49A 0.9900
C49 H49B 0.9900
C50 O16 1.432(8)
C50 H50A 0.9900
C50 H50B 0.9900
C51 O17 1.438(8)
C51 C52 1.517(10)
C51 H51A 0.9900
C51 H51B 0.9900
C52 C53 1.525(10)
C52 H52A 0.9900
C52 H52B 0.9900
C53 C54 1.510(10)
C53 H53A 0.9900
C53 H53B 0.9900
C54 O17 1.447(8)
C54 H54A 0.9900
C54 H54B 0.9900
O1 Zn4 1.921(4)
O1 Zn2 1.925(5)
O1 Zn3 1.932(4)
O1 Zn1 2.027(4)
O2 Zn1 2.118(4)
O3 Zn2 1.939(5)
O4 Zn1 2.114(4)
O5 Zn3 1.925(4)
O6 Zn1 2.067(4)
O7 Zn4 1.942(4)
O8 Zn2 1.950(4)
O9 Zn3 1.962(5)
O10 Zn2 1.977(5)
O11 Zn4 1.984(5)
O12 Zn3 1.989(5)
O13 Zn4 1.980(5)
O14 Zn1 2.102(5)
O14 H14A 0.80(8)
O14 H14B 0.77(8)
O17 Zn1 2.183(4)
Zn2 Zn3 3.0517(11)
Zn2 Zn4 3.1486(11)
Zn3 Zn4 3.1383(10)
